data_4344889
loop_
_publ_author_name
'Fan, Weidong'
'Lin, Huan'
'Yuan, Xue'
'Dai, Fangna'
'Xiao, Zhenyu'
'Zhang, Liangliang'
'Luo, Liwen'
'Wang, Rongming'

_publ_section_title
;
 Expanded Porous Metal-Organic Frameworks by SCSC: Organic Building Units
 Modifying and Enhanced Gas-Adsorption Properties.
;
_journal_issue 13
_journal_name_full 'Inorganic chemistry'
_journal_page_first 6420
_journal_page_last 6425
_journal_paper_doi 10.1021/acs.inorgchem.6b00278
_journal_volume 55
_journal_year 2016
_chemical_formula_moiety '0.13(C368 H216 Cu24 N32 O104)'
_chemical_formula_sum 'C46 H28 Cu3 N4 O13'
_chemical_formula_weight 1035.34
_chemical_name_systematic
;
 ?
;
_space_group_crystal_system orthorhombic
_space_group_IT_number 71
_space_group_name_Hall '-I 2 2'
_space_group_name_H-M_alt 'I m m m'
_symmetry_space_group_name_Hall '-I 2 2'
_symmetry_space_group_name_H-M 'I m m m'
_atom_sites_solution_hydrogens mixed
_atom_sites_solution_primary iterative
_audit_creation_date 2016-04-18
_audit_creation_method
;
Olex2 1.2
(compiled 2016.02.19 svn.r3266 for OlexSys, GUI svn.r5155)
;
_cell_angle_alpha 90
_cell_angle_beta 90
_cell_angle_gamma 90
_cell_formula_units_Z 8
_cell_length_a 34.1668(10)
_cell_length_b 34.1668(10)
_cell_length_c 19.3425(9)
_cell_measurement_reflns_used 887
_cell_measurement_temperature 293(2)
_cell_measurement_theta_max 46.1880
_cell_measurement_theta_min 3.6480
_cell_volume 22579.9(14)
_computing_molecular_graphics 'Olex2 (Dolomanov et al., 2009)'
_computing_publication_material 'Olex2 (Dolomanov et al., 2009)'
_computing_structure_refinement 'ShelXL (Sheldrick, 2015)'
_computing_structure_solution
;
Superflip (Palatinus & Chapuis, 2007;Palatinus & van der Lee, 2008;
Palatinus et al., 2012)
;
_diffrn_ambient_temperature 293(2)
_diffrn_measured_fraction_theta_full 0.839
_diffrn_measured_fraction_theta_max 0.859
_diffrn_measurement_device_type Cu
_diffrn_radiation_type MoK\a
_diffrn_radiation_wavelength 0.710
_diffrn_reflns_av_R_equivalents 0.1364
_diffrn_reflns_av_unetI/netI 0.3225
_diffrn_reflns_Laue_measured_fraction_full 0.839
_diffrn_reflns_Laue_measured_fraction_max 0.859
_diffrn_reflns_limit_h_max 38
_diffrn_reflns_limit_h_min -40
_diffrn_reflns_limit_k_max 38
_diffrn_reflns_limit_k_min -26
_diffrn_reflns_limit_l_max 22
_diffrn_reflns_limit_l_min -11
_diffrn_reflns_number 21453
_diffrn_reflns_point_group_measured_fraction_full 0.839
_diffrn_reflns_point_group_measured_fraction_max 0.859
_diffrn_reflns_theta_full 25.214
_diffrn_reflns_theta_max 24.998
_diffrn_reflns_theta_min 1.684
_exptl_absorpt_coefficient_mu 0.588
_exptl_crystal_colour 'clear light green'
_exptl_crystal_colour_lustre clear
_exptl_crystal_colour_modifier light
_exptl_crystal_colour_primary green
_exptl_crystal_density_diffrn 0.609
_exptl_crystal_description block
_exptl_crystal_F_000 4184
_exptl_crystal_size_max 0.1
_exptl_crystal_size_mid 0.08
_exptl_crystal_size_min 0.05
_platon_squeeze_details
;
;
_refine_diff_density_max 0.419
_refine_diff_density_min -0.423
_refine_diff_density_rms 0.064
_refine_ls_extinction_method none
_refine_ls_goodness_of_fit_ref 0.636
_refine_ls_hydrogen_treatment mixed
_refine_ls_matrix_type full
_refine_ls_number_parameters 325
_refine_ls_number_reflns 9161
_refine_ls_number_restraints 243
_refine_ls_restrained_S_all 1.607
_refine_ls_R_factor_all 0.1930
_refine_ls_R_factor_gt 0.0828
_refine_ls_shift/su_max 0.000
_refine_ls_shift/su_mean 0.000
_refine_ls_structure_factor_coef Fsqd
_refine_ls_weighting_details
;
 w=1/[\s^2^(Fo^2^)+(0.0430P)^2^]
 where P=(Fo^2^+2Fc^2^)/3
;
_refine_ls_weighting_scheme calc
_refine_ls_wR_factor_gt 0.1866
_refine_ls_wR_factor_ref 0.2285
_reflns_Friedel_coverage 0.000
_reflns_number_gt 1636
_reflns_number_total 9161
_reflns_threshold_expression 'I > 2\s(I)'
_cod_data_source_file ic6b00278_si_003.cif
_cod_data_source_block exp_2773-sr
_cod_database_code 4344889
_shelxl_version_number 2013-2
_shelx_space_group_comment
;
The symmetry employed for this shelxl refinement is uniquely defined
by the following loop, which should always be used as a source of
symmetry information in preference to the above space-group names.
They are only intended as comments.
;
_olex2_refinement_description
;
1. Fixed Uiso
 At 1.2 times of:
  All C(H) groups, All N(H) groups
2. Restrained distances
 C14-C14_$1 = C14-C14_$1
 1.45 with sigma of 0.01
 C14-C14_$1
 2.3 with sigma of 0.01
 C14-C14_$1
 2.2 with sigma of 0.01
 C13-C14
 2.2 with sigma of 0.01
 C13-C13
 1.43 with sigma of 0.01
 C14-C14
 1.43 with sigma of 0.01
 C13-C13_$1
 1.5 with sigma of 0.01
 C14-C14_$1 = C14-C14_$1
 1.5 with sigma of 0.01
 C14-C14_$1 = C14-C14_$1
 1.5 with sigma of 0.01
 C14-C14_$1 = C14-C14_$1
 1.45 with sigma of 0.01
3. Uiso/Uaniso restraints and constraints
All non-hydrogen atoms have similar U: within 2A with sigma of 0.05 and sigma
for terminal atoms of 0.001
4. Others
 Sof(O0AB)=0.25*(1-FVAR(2))
 Sof(O0AA)=0.25*FVAR(2)
 Fixed Sof: H1(0.5)
5.a Rotating group:
 N1(H1)
5.b Aromatic/amide H refined with riding coordinates:
 C24(H24), C7(H7), C19(H19), C3(H3), C18(H18), C21(H21), C17(H17), C8(H8),
 C11(H11), C10(H10), C14(H14), C13(H13)
;
_olex2_submission_special_instructions 'No special instructions were received'

loop_
_space_group_symop_operation_xyz
'x, y, z'
'-x, -y, z'
'x, -y, -z'
'-x, y, -z'
'x+1/2, y+1/2, z+1/2'
'-x+1/2, -y+1/2, z+1/2'
'x+1/2, -y+1/2, -z+1/2'
'-x+1/2, y+1/2, -z+1/2'
'-x, -y, -z'
'x, y, -z'
'-x, y, z'
'x, -y, z'
'-x+1/2, -y+1/2, -z+1/2'
'x+1/2, y+1/2, -z+1/2'
'-x+1/2, y+1/2, z+1/2'
'x+1/2, -y+1/2, z+1/2'

loop_
_atom_site_label
_atom_site_type_symbol
_atom_site_fract_x
_atom_site_fract_y
_atom_site_fract_z
_atom_site_U_iso_or_equiv
_atom_site_adp_type
_atom_site_occupancy
_atom_site_site_symmetry_order
_atom_site_calc_flag
_atom_site_refinement_flags_posn
_atom_site_refinement_flags_adp
_atom_site_refinement_flags_occupancy
_atom_site_disorder_assembly
_atom_site_disorder_group
Cu3 Cu 0.5000 0.03849(9) 0.5000 0.0877(10) Uani 1 4 d S TU P . .
Cu2 Cu 0.24755(4) 0.24618(4) 0.81631(6) 0.0650(4) Uani 1 1 d . U . . .
Cu1 Cu 0.53790(7) 0.5000 1.0000 0.0808(9) Uani 1 4 d S TU P . .
O5 O 0.27576(16) 0.19798(19) 0.8037(3) 0.063(2) Uani 1 1 d . U . . .
O2 O 0.53306(14) 0.45959(18) 0.9262(3) 0.0548(17) Uani 1 1 d . U . . .
O7 O 0.45863(15) 0.03549(19) 0.5683(3) 0.0612(19) Uani 1 1 d . U . . .
O4 O 0.19691(16) 0.21902(16) 0.8018(3) 0.0467(15) Uani 1 1 d . U . . .
O6 O 0.2793(2) 0.20243(19) 0.6869(3) 0.070(2) Uani 1 1 d . U . . .
O3 O 0.29839(16) 0.27229(19) 0.8137(3) 0.067(2) Uani 1 1 d . U . . .
C2 C 0.5000 0.4097(4) 0.8653(8) 0.057(4) Uani 1 2 d S TU P . .
C4 C 0.4642(2) 0.3613(3) 0.8038(6) 0.071(3) Uani 1 1 d . U . . .
C12 C 0.3142(2) 0.2844(3) 0.7579(5) 0.058(3) Uani 1 1 d . U . . .
O1 O 0.6039(3) 0.5000 1.0000 0.080(5) Uani 1 4 d S TU P . .
C24 C 0.3965(3) 0.0352(3) 0.6571(6) 0.078(4) Uani 1 1 d . U . . .
H24 H 0.4099 0.0582 0.6471 0.094 Uiso 1 1 calc R . . . .
C20 C 0.3403(3) 0.0761(3) 0.7126(5) 0.057(3) Uani 1 1 d . U . . .
C22 C 0.3602(3) 0.0349(3) 0.6942(6) 0.071(3) Uani 1 1 d . U . . .
C15 C 0.2855(2) 0.1851(3) 0.7444(6) 0.055(3) Uani 1 1 d . U . . .
C7 C 0.4045(3) 0.3291(3) 0.8462(6) 0.096(4) Uani 1 1 d . U . . .
H7 H 0.4141 0.3326 0.8907 0.116 Uiso 1 1 calc R . . . .
C19 C 0.3309(3) 0.0964(4) 0.6581(6) 0.099(4) Uani 1 1 d . U . . .
H19 H 0.3350 0.0864 0.6140 0.119 Uiso 1 1 calc R . . . .
N2 N 0.3087(4) 0.0000 0.7586(7) 0.071(3) Uani 1 2 d S TU P . .
C25 C 0.4097(5) 0.0000 0.6378(9) 0.086(5) Uani 1 2 d S TU P . .
C1 C 0.5000 0.4450(4) 0.9111(9) 0.072(5) Uani 1 2 d S TU P . .
C26 C 0.4449(3) 0.0000 0.5844(8) 0.086(6) Uani 1 2 d S TU P . .
N1 N 0.5000 0.3069(4) 0.7458(8) 0.075(3) Uani 1 2 d S TU P . .
H1 H 0.4763 0.3000 0.7329 0.090 Uiso 0.5 1 d GR . . . .
C6 C 0.4249(3) 0.3401(3) 0.7929(5) 0.067(3) Uani 1 1 d . U . . .
C3 C 0.4659(2) 0.3947(3) 0.8449(6) 0.072(3) Uani 1 1 d . U . . .
H3 H 0.4428 0.4068 0.8585 0.086 Uiso 1 1 calc R . . . .
C18 C 0.3136(4) 0.1354(3) 0.6675(6) 0.095(4) Uani 1 1 d . U . . .
H18 H 0.3092 0.1521 0.6302 0.114 Uiso 1 1 calc R . . . .
C16 C 0.3045(4) 0.1460(4) 0.7330(8) 0.096(5) Uani 1 1 d . U . . .
C21 C 0.3304(3) 0.0868(4) 0.7753(7) 0.114(5) Uani 1 1 d . U . . .
H21 H 0.3340 0.0700 0.8126 0.137 Uiso 1 1 calc R . . . .
C17 C 0.3133(3) 0.1268(4) 0.7856(7) 0.101(5) Uani 1 1 d . U . . .
H17 H 0.3094 0.1370 0.8297 0.121 Uiso 1 1 calc R . . . .
C8 C 0.3666(4) 0.3114(3) 0.8351(5) 0.096(4) Uani 1 1 d . U . . .
H8 H 0.3509 0.3047 0.8726 0.116 Uiso 1 1 calc R . . . .
C5 C 0.5000 0.3430(5) 0.7793(8) 0.075(3) Uani 1 2 d S TU P . .
C23 C 0.3414(4) 0.0000 0.7192(8) 0.071(3) Uani 1 2 d S TU P . .
C9 C 0.3538(3) 0.3046(3) 0.7680(7) 0.081(4) Uani 1 1 d . U . . .
C11 C 0.4124(3) 0.3342(3) 0.7249(6) 0.094(4) Uani 1 1 d . U . . .
H11 H 0.4280 0.3422 0.6882 0.112 Uiso 1 1 calc R . . . .
C10 C 0.3738(3) 0.3149(3) 0.7110(6) 0.091(4) Uani 1 1 d . U . . .
H10 H 0.3644 0.3105 0.6665 0.110 Uiso 1 1 calc R . . . .
N0AA N 0.2465(3) 0.2440(2) 0.9278(3) 0.065(2) Uani 1 1 d . U . . .
C14 C 0.2581(6) 0.2122(4) 0.95776(8) 0.298(10) Uani 1 1 d D U . . .
H14 H 0.2661 0.1905 0.9325 0.358 Uiso 1 1 calc R . . . .
C13 C 0.2231(4) 0.2623(4) 0.9600(2) 0.220(8) Uani 1 1 d D U . . .
H13 H 0.2044 0.2769 0.9365 0.264 Uiso 1 1 calc R . . . .
H2 H 0.2996(19) -0.022(2) 0.777(4) 0.04(2) Uiso 1 1 d . . . . .
O0AA O 0.5000 0.1038(8) 0.5000 0.010(5) Uiso 0.35(4) 4 d S TU P A 1
O0AB O 0.5121(8) 0.1025(7) 0.4797(13) 0.010(5) Uiso 0.162(11) 1 d . U . A 2

loop_
_atom_site_aniso_label
_atom_site_aniso_U_11
_atom_site_aniso_U_22
_atom_site_aniso_U_33
_atom_site_aniso_U_23
_atom_site_aniso_U_13
_atom_site_aniso_U_12
Cu3 0.0799(18) 0.065(2) 0.118(3) 0.000 0.000 0.000
Cu2 0.0698(7) 0.0648(10) 0.0603(6) -0.0036(7) 0.0029(8) -0.0117(8)
Cu1 0.0447(13) 0.079(3) 0.119(2) 0.000 0.000 0.000
O5 0.055(4) 0.043(5) 0.092(5) 0.004(4) -0.015(4) 0.026(3)
O2 0.042(3) 0.056(5) 0.066(4) -0.017(3) -0.022(3) -0.002(3)
O7 0.035(3) 0.079(6) 0.070(4) 0.001(4) 0.010(3) -0.011(3)
O4 0.053(3) 0.024(4) 0.064(4) 0.000(3) -0.003(3) -0.018(3)
O6 0.114(6) 0.019(5) 0.075(5) -0.005(4) -0.008(5) 0.012(4)
O3 0.048(3) 0.093(6) 0.061(4) 0.000(4) 0.009(4) -0.030(4)
C2 0.075(8) 0.009(9) 0.086(10) -0.011(6) 0.000 0.000
C4 0.028(4) 0.079(9) 0.107(9) -0.007(7) -0.004(6) 0.002(5)
C12 0.030(4) 0.049(7) 0.094(8) 0.021(6) -0.001(5) 0.011(4)
O1 0.022(5) 0.118(13) 0.100(11) 0.000 0.000 0.000
C24 0.083(7) 0.031(8) 0.120(9) 0.009(6) -0.003(8) -0.003(6)
C20 0.039(4) 0.090(9) 0.041(5) 0.008(5) 0.016(4) -0.003(5)
C22 0.065(6) 0.046(8) 0.103(9) -0.010(6) 0.000(7) 0.005(5)
C15 0.044(4) 0.015(6) 0.107(8) -0.025(5) 0.030(6) 0.000(4)
C7 0.079(7) 0.114(11) 0.097(9) -0.046(8) 0.019(7) -0.060(7)
C19 0.115(10) 0.099(12) 0.084(8) 0.029(8) -0.010(8) -0.022(9)
N2 0.079(6) 0.051(8) 0.084(7) 0.000 0.008(6) 0.000
C25 0.070(9) 0.093(15) 0.097(12) 0.000 -0.021(10) 0.000
C1 0.021(5) 0.055(11) 0.140(14) 0.074(10) 0.000 0.000
C26 0.017(5) 0.168(19) 0.072(10) 0.000 -0.006(7) 0.000
N1 0.078(5) 0.059(8) 0.088(7) -0.014(6) 0.000 0.000
C6 0.056(5) 0.065(9) 0.078(7) -0.009(6) 0.009(6) 0.011(5)
C3 0.034(4) 0.046(8) 0.135(10) -0.011(7) 0.020(6) 0.015(5)
C18 0.132(11) 0.040(9) 0.114(10) -0.002(7) 0.037(9) 0.029(8)
C16 0.076(8) 0.087(12) 0.126(12) 0.040(9) -0.001(9) -0.008(8)
C21 0.094(9) 0.076(11) 0.171(14) -0.031(10) 0.041(10) -0.006(8)
C17 0.081(8) 0.055(10) 0.167(13) -0.042(9) 0.057(10) -0.009(7)
C8 0.124(10) 0.130(12) 0.036(5) -0.005(6) -0.018(7) -0.029(9)
C5 0.079(5) 0.059(8) 0.088(7) -0.014(6) 0.000 0.000
C23 0.078(6) 0.051(8) 0.084(7) 0.000 0.007(6) 0.000
C9 0.061(6) 0.020(7) 0.164(12) 0.002(7) 0.022(8) -0.001(5)
C11 0.079(8) 0.074(10) 0.128(11) -0.019(8) 0.030(8) -0.034(7)
C10 0.056(6) 0.095(10) 0.123(11) -0.059(8) 0.003(7) -0.012(6)
N0AA 0.127(7) 0.042(5) 0.027(3) -0.002(3) 0.046(5) 0.022(5)
C14 0.55(3) 0.26(2) 0.087(13) 0.052(12) -0.011(17) 0.03(2)
C13 0.178(12) 0.43(2) 0.056(9) -0.092(12) -0.024(9) 0.176(14)

loop_
_atom_type_symbol
_atom_type_description
_atom_type_scat_dispersion_real
_atom_type_scat_dispersion_imag
_atom_type_scat_source
C C 0.0033 0.0016 'International Tables Vol C Tables 4.2.6.8 and 6.1.1.4'
H H 0.0000 0.0000 'International Tables Vol C Tables 4.2.6.8 and 6.1.1.4'
Cu Cu 0.3201 1.2651 'International Tables Vol C Tables 4.2.6.8 and 6.1.1.4'
N N 0.0061 0.0033 'International Tables Vol C Tables 4.2.6.8 and 6.1.1.4'
O O 0.0106 0.0060 'International Tables Vol C Tables 4.2.6.8 and 6.1.1.4'

loop_
_geom_angle_atom_site_label_1
_geom_angle_atom_site_label_2
_geom_angle_atom_site_label_3
_geom_angle
_geom_angle_site_symmetry_1
_geom_angle_site_symmetry_3
O7 Cu3 Cu3 87.0(2) 10_556 9_656
O7 Cu3 Cu3 87.0(2) 11_655 9_656
O7 Cu3 Cu3 87.0(2) . 9_656
O7 Cu3 Cu3 87.0(2) 4_656 9_656
O7 Cu3 O7 86.0(3) 10_556 .
O7 Cu3 O7 173.9(4) 4_656 .
O7 Cu3 O7 173.9(4) 10_556 11_655
O7 Cu3 O7 86.0(3) 11_655 4_656
O7 Cu3 O7 93.7(3) 11_655 .
O7 Cu3 O7 93.7(3) 10_556 4_656
O7 Cu3 O0AA 93.0(2) 10_556 .
O7 Cu3 O0AA 93.0(2) 11_655 .
O7 Cu3 O0AA 93.0(2) . .
O7 Cu3 O0AA 93.0(2) 4_656 .
O7 Cu3 O0AB 92.1(5) 10_556 4_656
O7 Cu3 O0AB 92.1(5) 11_655 .
O7 Cu3 O0AB 107.6(9) . .
O7 Cu3 O0AB 92.1(5) . 11_655
O7 Cu3 O0AB 78.4(8) 4_656 .
O7 Cu3 O0AB 78.4(8) 11_655 10_556
O7 Cu3 O0AB 93.8(5) 4_656 11_655
O7 Cu3 O0AB 92.1(5) 4_656 10_556
O7 Cu3 O0AB 93.8(5) 11_655 4_656
O7 Cu3 O0AB 107.6(9) 11_655 11_655
O7 Cu3 O0AB 107.6(9) 4_656 4_656
O7 Cu3 O0AB 78.4(8) 10_556 11_655
O7 Cu3 O0AB 107.6(9) 10_556 10_556
O7 Cu3 O0AB 93.8(5) 10_556 .
O7 Cu3 O0AB 78.4(8) . 4_656
O7 Cu3 O0AB 93.8(5) . 10_556
O0AA Cu3 Cu3 180.0 . 9_656
O0AB Cu3 Cu3 165.4(8) 11_655 9_656
O0AB Cu3 Cu3 165.4(8) . 9_656
O0AB Cu3 Cu3 165.4(8) 4_656 9_656
O0AB Cu3 Cu3 165.4(8) 10_556 9_656
O0AB Cu3 O0AB 20.0(12) 4_656 11_655
O0AB Cu3 O0AB 21.1(13) . 11_655
O0AB Cu3 O0AB 21.1(13) 10_556 4_656
O0AB Cu3 O0AB 20.0(12) . 10_556
O0AB Cu3 O0AB 29.2(16) . 4_656
O0AB Cu3 O0AB 29.2(16) 10_556 11_655
O5 Cu2 Cu2 85.9(2) . 13_556
O5 Cu2 O4 91.1(3) . .
O5 Cu2 O6 170.5(3) . 13_556
O5 Cu2 O3 86.7(3) . .
O5 Cu2 N0AA 96.1(3) . .
O4 Cu2 Cu2 87.90(18) . 13_556
O4 Cu2 N0AA 96.4(3) . .
O6 Cu2 Cu2 84.8(2) 13_556 13_556
O6 Cu2 O4 90.4(3) 13_556 .
O6 Cu2 N0AA 93.1(3) 13_556 .
O3 Cu2 Cu2 82.6(2) . 13_556
O3 Cu2 O4 170.3(2) . .
O3 Cu2 O6 90.4(3) . 13_556
O3 Cu2 N0AA 93.2(3) . .
N0AA Cu2 Cu2 175.3(3) . 13_556
O2 Cu1 Cu1 85.24(16) . 9_667
O2 Cu1 Cu1 85.24(16) 10_557 9_667
O2 Cu1 Cu1 85.24(16) 3_567 9_667
O2 Cu1 Cu1 85.24(16) 12_565 9_667
O2 Cu1 O2 91.5(4) . 10_557
O2 Cu1 O2 87.7(4) . 12_565
O2 Cu1 O2 170.5(3) . 3_567
O2 Cu1 O2 91.5(4) 3_567 12_565
O2 Cu1 O2 170.5(3) 12_565 10_557
O2 Cu1 O2 87.7(4) 3_567 10_557
O2 Cu1 O1 94.76(16) . .
O2 Cu1 O1 94.76(16) 12_565 .
O2 Cu1 O1 94.76(16) 3_567 .
O2 Cu1 O1 94.76(16) 10_557 .
O1 Cu1 Cu1 180.0 . 9_667
C15 O5 Cu2 122.9(7) . .
C1 O2 Cu1 120.7(9) . .
C26 O7 Cu3 117.6(8) . .
C12 O4 Cu2 116.7(6) 13_556 .
C15 O6 Cu2 121.0(6) . 13_556
C12 O3 Cu2 123.1(6) . .
C3 C2 C1 119.0(7) 11_655 .
C3 C2 C1 119.0(7) . .
C3 C2 C3 122.0(13) . 11_655
C3 C4 C6 120.1(8) . .
C3 C4 C5 120.2(10) . .
C5 C4 C6 119.1(10) . .
O4 C12 O3 129.6(9) 13_556 .
O4 C12 C9 115.9(9) 13_556 .
O3 C12 C9 114.4(10) . .
C25 C24 C22 115.0(12) . .
C19 C20 C22 113.1(10) . .
C19 C20 C21 122.4(13) . .
C21 C20 C22 124.0(11) . .
C24 C22 C20 118.0(9) . .
C24 C22 C23 124.2(11) . .
C23 C22 C20 117.8(10) . .
O5 C15 O6 125.4(9) . .
O5 C15 C16 123.7(11) . .
O6 C15 C16 110.9(10) . .
C6 C7 C8 118.9(11) . .
C20 C19 C18 118.9(12) . .
C24 C25 C24 128.2(19) 12 .
C24 C25 C26 115.9(10) 12 .
C24 C25 C26 115.9(10) . .
O2 C1 O2 126.0(16) 11_655 .
O2 C1 C2 116.9(8) 11_655 .
O2 C1 C2 116.9(8) . .
O7 C26 O7 130.2(13) . 12
O7 C26 C25 114.7(7) . .
O7 C26 C25 114.7(7) 12 .
C7 C6 C4 119.6(10) . .
C7 C6 C11 122.7(11) . .
C11 C6 C4 117.6(10) . .
C2 C3 C4 121.4(9) . .
C16 C18 C19 116.7(12) . .
C18 C16 C15 118.4(12) . .
C17 C16 C15 116.8(15) . .
C17 C16 C18 124.6(16) . .
C20 C21 C17 118.5(14) . .
C16 C17 C21 117.7(15) . .
C9 C8 C7 119.4(11) . .
C4 C5 C4 114.6(14) 11_655 .
N1 C5 C4 122.2(7) . .
N1 C5 C4 122.2(7) . 11_655
C22 C23 C22 112.1(15) 12 .
N2 C23 C22 123.9(8) . .
N2 C23 C22 123.9(8) . 12
C8 C9 C12 118.2(12) . .
C10 C9 C12 117.6(12) . .
C10 C9 C8 124.2(11) . .
C6 C11 C10 120.2(11) . .
C9 C10 C11 114.5(11) . .
C14 N0AA Cu2 118.0(5) . .
C13 N0AA Cu2 121.1(6) . .
C13 N0AA C14 114.4(7) . .
N0AA C14 C14 116.6(4) . 10_557
N0AA C13 C13 121.6(5) . 10_557
O0AB O0AB Cu3 80.0(6) 10_556 .
O0AB O0AB Cu3 79.5(7) 11_655 .
O0AB O0AB Cu3 75.4(8) 4_656 .
O0AB O0AB O0AB 43.5(16) 11_655 4_656
O0AB O0AB O0AB 46.5(16) 10_556 4_656
O0AB O0AB O0AB 90.003(14) 10_556 11_655

loop_
_geom_bond_atom_site_label_1
_geom_bond_atom_site_label_2
_geom_bond_distance
_geom_bond_site_symmetry_2
Cu3 Cu3 2.630(6) 9_656
Cu3 O7 1.938(6) .
Cu3 O7 1.938(6) 11_655
Cu3 O7 1.938(6) 10_556
Cu3 O7 1.938(6) 4_656
Cu3 O0AA 2.23(3) .
Cu3 O0AB 2.26(2) .
Cu3 O0AB 2.26(2) 4_656
Cu3 O0AB 2.26(2) 10_556
Cu3 O0AB 2.26(2) 11_655
Cu2 Cu2 2.584(2) 13_556
Cu2 O5 1.924(6) .
Cu2 O4 1.983(5) .
Cu2 O6 1.982(6) 13_556
Cu2 O3 1.954(5) .
Cu2 N0AA 2.159(5) .
Cu1 Cu1 2.590(5) 9_667
Cu1 O2 1.994(6) 3_567
Cu1 O2 1.993(6) .
Cu1 O2 1.994(6) 10_557
Cu1 O2 1.994(6) 12_565
Cu1 O1 2.254(10) .
O5 C15 1.272(11) .
O2 C1 1.268(9) .
O7 C26 1.337(7) .
O4 C12 1.222(11) 13_556
O6 Cu2 1.982(6) 13_556
O6 C15 1.279(12) .
O3 C12 1.275(11) .
C2 C1 1.497(19) .
C2 C3 1.332(10) .
C2 C3 1.332(10) 11_655
C4 C6 1.540(11) .
C4 C3 1.393(12) .
C4 C5 1.455(11) .
C12 O4 1.222(11) 13_556
C12 C9 1.531(11) .
C24 C22 1.436(13) .
C24 C25 1.338(12) .
C20 C22 1.603(13) .
C20 C19 1.303(13) .
C20 C21 1.311(14) .
C22 C23 1.436(12) .
C15 C16 1.501(15) .
C7 C6 1.299(13) .
C7 C8 1.446(12) .
C19 C18 1.470(14) .
N2 C23 1.354(19) .
C25 C24 1.337(12) 12
C25 C26 1.59(2) .
C1 O2 1.268(9) 11_655
C26 O7 1.337(7) 12
N1 C5 1.394(16) .
C6 C11 1.398(14) .
C18 C16 1.354(17) .
C16 C17 1.247(16) .
C21 C17 1.502(14) .
C8 C9 1.391(15) .
C5 C4 1.454(11) 11_655
C23 C22 1.436(12) 12
C9 C10 1.345(14) .
C11 C10 1.498(11) .
N0AA C14 1.294(13) .
N0AA C13 1.188(11) .
C14 C14 1.634(3) 10_557
C13 C13 1.547(9) 10_557
O0AB O0AB 1.14(7) 4_656
O0AB O0AB 0.78(5) 10_556
O0AB O0AB 0.83(5) 11_655

loop_
_platon_squeeze_void_nr
_platon_squeeze_void_average_x
_platon_squeeze_void_average_y
_platon_squeeze_void_average_z
_platon_squeeze_void_volume
_platon_squeeze_void_count_electrons
_platon_squeeze_void_content
1 -0.012 -0.005 -0.033 16570 6472 ' '
